data_7243426
loop_
_publ_author_name
'Divya, Indira S.'
'Amrutha, Surendran'
'SeethaLekshmi, Sunil'
'Varughese, Sunil'

_publ_section_title
;
 Molecular salts of quinine: a crystal engineering route to enhance the
 aqueous solubility
;
_journal_issue 39
_journal_name_full CrystEngComm
_journal_page_first 6942
_journal_page_last 6951
_journal_paper_doi 10.1039/D1CE00791B
_journal_volume 23
_journal_year 2021
_chemical_formula_moiety '2(C20 H25 N2 O2), C4 H4 O4, C4 H2 O4, 3(H2 O)'
_chemical_formula_sum 'C48 H62 N4 O15'
_chemical_formula_weight 935.01
_space_group_crystal_system triclinic
_space_group_IT_number 1
_space_group_name_Hall 'P 1'
_space_group_name_H-M_alt 'P 1'
_atom_sites_solution_hydrogens mixed
_audit_creation_date 2020-10-13
_audit_creation_method
;
Olex2 1.3
(compiled 2020.07.16 svn.r6f6c53a7 for OlexSys, GUI svn.r6139)
;
_audit_update_record
;
2020-10-13 deposited with the CCDC.	2021-08-23 downloaded from the CCDC.
;
_cell_angle_alpha 99.531(2)
_cell_angle_beta 97.444(2)
_cell_angle_gamma 106.711(2)
_cell_formula_units_Z 1
_cell_length_a 6.5187(3)
_cell_length_b 10.9299(6)
_cell_length_c 17.6311(9)
_cell_measurement_reflns_used 3674
_cell_measurement_temperature 100
_cell_measurement_theta_max 27.5
_cell_measurement_theta_min 3.2
_cell_volume 1165.47(10)
_computing_cell_refinement
;
CrystalClear-SM Expert 2.1 b29 (Rigaku, 2013)
;
_computing_data_collection
;
CrystalClear-SM Expert 2.1 b29 (Rigaku, 2013)
;
_computing_data_reduction
;
CrystalClear-SM Expert 2.1 b29 (Rigaku, 2013)
;
_computing_molecular_graphics 'Olex2 1.3 (Dolomanov et al., 2009)'
_computing_publication_material 'Olex2 1.3 (Dolomanov et al., 2009)'
_computing_structure_refinement 'SHELXL 2018/3 (Sheldrick, 2015)'
_computing_structure_solution 'SHELXT 2014/5 (Sheldrick, 2014)'
_diffrn_ambient_temperature 99.98
_diffrn_measured_fraction_theta_full 0.999
_diffrn_measured_fraction_theta_max 0.999
_diffrn_measurement_device_type 'Rigaku Saturn 724+ HG'
_diffrn_radiation_type MoK\a
_diffrn_radiation_wavelength 0.71073
_diffrn_reflns_av_R_equivalents 0.0548
_diffrn_reflns_av_unetI/netI 0.0569
_diffrn_reflns_Laue_measured_fraction_full 0.999
_diffrn_reflns_Laue_measured_fraction_max 0.999
_diffrn_reflns_limit_h_max 7
_diffrn_reflns_limit_h_min -7
_diffrn_reflns_limit_k_max 13
_diffrn_reflns_limit_k_min -13
_diffrn_reflns_limit_l_max 21
_diffrn_reflns_limit_l_min -21
_diffrn_reflns_number 24732
_diffrn_reflns_point_group_measured_fraction_full 0.994
_diffrn_reflns_point_group_measured_fraction_max 0.994
_diffrn_reflns_theta_full 25.242
_diffrn_reflns_theta_max 25.249
_diffrn_reflns_theta_min 2.385
_exptl_absorpt_coefficient_mu 0.099
_exptl_absorpt_correction_T_max 1.00
_exptl_absorpt_correction_T_min 0.902
_exptl_absorpt_correction_type empirical
_exptl_absorpt_process_details 'Jacobson, Unpublished Results'
_exptl_crystal_colour 'clear colourless'
_exptl_crystal_colour_lustre clear
_exptl_crystal_colour_primary colourless
_exptl_crystal_density_diffrn 1.332
_exptl_crystal_description block
_exptl_crystal_F_000 498
_exptl_crystal_size_max 0.23
_exptl_crystal_size_mid 0.2
_exptl_crystal_size_min 0.19
_refine_diff_density_max 0.571
_refine_diff_density_min -0.411
_refine_diff_density_rms 0.052
_refine_ls_abs_structure_details
;
 Flack x determined using 3172 quotients [(I+)-(I-)]/[(I+)+(I-)]
 (Parsons, Flack and Wagner, Acta Cryst. B69 (2013) 249-259).
;
_refine_ls_abs_structure_Flack -0.7(5)
_refine_ls_extinction_method none
_refine_ls_goodness_of_fit_ref 1.050
_refine_ls_hydrogen_treatment mixed
_refine_ls_matrix_type full
_refine_ls_number_parameters 667
_refine_ls_number_reflns 8372
_refine_ls_number_restraints 569
_refine_ls_restrained_S_all 1.023
_refine_ls_R_factor_all 0.0540
_refine_ls_R_factor_gt 0.0444
_refine_ls_shift/su_max 0.000
_refine_ls_shift/su_mean 0.000
_refine_ls_structure_factor_coef Fsqd
_refine_ls_weighting_details 'w=1/[\s^2^(Fo^2^)+(0.0541P)^2^+0.3699P] where P=(Fo^2^+2Fc^2^)/3'
_refine_ls_weighting_scheme calc
_refine_ls_wR_factor_gt 0.1041
_refine_ls_wR_factor_ref 0.1131
_reflns_Friedel_coverage 0.990
_reflns_Friedel_fraction_full 0.990
_reflns_Friedel_fraction_max 0.990
_reflns_number_gt 7393
_reflns_number_total 8372
_reflns_threshold_expression 'I > 2\s(I)'
_cod_data_source_file d1ce00791b2.cif
_cod_data_source_block datam_CCDC5
_cod_depositor_comments 'Adding full bibliography for 7243420--7243429.cif.'
_cod_database_code 7243426
_shelx_shelxl_version_number 2018/3
_shelx_space_group_comment
;
The symmetry employed for this shelxl refinement is uniquely defined
by the following loop, which should always be used as a source of
symmetry information in preference to the above space-group names.
They are only intended as comments.
;
_shelx_estimated_absorpt_t_max 0.981
_shelx_estimated_absorpt_t_min 0.978
_olex2_refinement_description
;
1. Fixed Uiso
 At 1.2 times of:
  All C(H) groups, All C(H,H) groups
 At 1.5 times of:
  All C(H,H,H) groups, All O(H) groups
2. Restrained distances
 O64-H64
 0.907 with sigma of 0.02
 H91A-O91
 1.004 with sigma of 0.02
3. Rigid bond restraints
 All non-hydrogen atoms
 with sigma for 1-2 distances of 0.01 and sigma for 1-3 distances of 0.01
4. Uiso/Uaniso restraints and constraints
All non-hydrogen atoms restrained to be isotropic: with sigma of 0.1 and sigma
for terminal atoms of 0.2
5. Others
 Sof(C58A)=Sof(C59A)=1-FVAR(1)
 Sof(C58)=Sof(C59)=FVAR(1)
6.a Ternary CH refined with riding coordinates:
 C4(H4), C6(H6), C10(H10), C11(H11), C28(H28), C30(H30), C32(H32), C35(H35)
6.b Secondary CH2 refined with riding coordinates:
 C2(H2A,H2B), C3(H3A,H3B), C5(H5A,H5B), C9(H9A,H9B), C26(H26A,H26B), C27(H27A,
 H27B), C29(H29A,H29B), C31(H31A,H31B)
6.c Aromatic/amide H refined with riding coordinates:
 C7(H7), C14(H14), C15(H15), C19(H19), C23(H23), C24(H24), C33(H33), C38(H38),
 C39(H39), C43(H43), C47(H47), C48(H48), C52(H52), C53(H53)
6.d Tetrahedral OH refined with riding coordinates:
 O62(H62)
6.e X=CH2 refined with riding coordinates:
 C8(H8A,H8B), C34(H34A,H34B)
6.f Idealised Me refined as rotating group:
 C22(H22A,H22B,H22C), C46(H46A,H46B,H46C)
;
_olex2_submission_special_instructions 'No special instructions were received'

loop_
_space_group_symop_operation_xyz
'x, y, z'

loop_
_atom_site_label
_atom_site_type_symbol
_atom_site_fract_x
_atom_site_fract_y
_atom_site_fract_z
_atom_site_U_iso_or_equiv
_atom_site_adp_type
_atom_site_occupancy
_atom_site_site_symmetry_order
_atom_site_calc_flag
_atom_site_refinement_flags_posn
_atom_site_refinement_flags_adp
_atom_site_refinement_flags_occupancy
_atom_site_disorder_assembly
_atom_site_disorder_group
O12 O 1.2028(4) 0.2038(3) 0.75837(17) 0.0162(6) Uani 1 1 d . U . . .
H12 H 1.227(8) 0.218(5) 0.721(3) 0.024(14) Uiso 1 1 d . . . . .
O21 O 0.6104(4) 0.6014(3) 0.83877(16) 0.0222(6) Uani 1 1 d . U . . .
N1 N 0.6863(5) 0.0986(3) 0.70920(18) 0.0157(7) Uani 1 1 d . U . . .
H1 H 0.660(7) 0.168(4) 0.690(3) 0.020(11) Uiso 1 1 d . . . . .
N16 N 1.3038(5) 0.5147(3) 1.01264(19) 0.0194(7) Uani 1 1 d . U . . .
C2 C 0.7796(6) 0.0213(4) 0.6528(2) 0.0194(8) Uani 1 1 d . U . . .
H2A H 0.911346 0.079979 0.640066 0.023 Uiso 1 1 calc R U . . .
H2B H 0.671456 -0.019821 0.603641 0.023 Uiso 1 1 calc R U . . .
C3 C 0.8386(6) -0.0844(4) 0.6897(2) 0.0218(8) Uani 1 1 d . U . . .
H3A H 0.998761 -0.065720 0.699246 0.026 Uiso 1 1 calc R U . . .
H3B H 0.771008 -0.170779 0.653574 0.026 Uiso 1 1 calc R U . . .
C4 C 0.7561(6) -0.0864(4) 0.7672(2) 0.0175(8) Uani 1 1 d . U . . .
H4 H 0.785259 -0.158970 0.790066 0.021 Uiso 1 1 calc R U . . .
C5 C 0.4742(6) 0.0115(4) 0.7217(2) 0.0171(8) Uani 1 1 d . U . . .
H5A H 0.366612 -0.018047 0.672053 0.021 Uiso 1 1 calc R U . . .
H5B H 0.415790 0.060990 0.761025 0.021 Uiso 1 1 calc R U . . .
C6 C 0.5095(6) -0.1082(4) 0.7504(2) 0.0175(8) Uani 1 1 d . U . . .
H6 H 0.439894 -0.187097 0.707097 0.021 Uiso 1 1 calc R U . . .
C7 C 0.4014(7) -0.1293(4) 0.8197(2) 0.0231(9) Uani 1 1 d . U . . .
H7 H 0.469393 -0.070504 0.868428 0.028 Uiso 1 1 calc R U . . .
C8 C 0.2201(7) -0.2228(4) 0.8178(3) 0.0309(10) Uani 1 1 d . U . . .
H8A H 0.147356 -0.283507 0.770174 0.037 Uiso 1 1 calc R U . . .
H8B H 0.161836 -0.229776 0.864206 0.037 Uiso 1 1 calc R U . . .
C9 C 0.8771(6) 0.0459(4) 0.8240(2) 0.0176(8) Uani 1 1 d . U . . .
H9A H 0.824640 0.046906 0.874315 0.021 Uiso 1 1 calc R U . . .
H9B H 1.035372 0.058017 0.834661 0.021 Uiso 1 1 calc R U . . .
C10 C 0.8369(6) 0.1581(4) 0.7881(2) 0.0141(7) Uani 1 1 d . U . . .
H10 H 0.758114 0.202495 0.822810 0.017 Uiso 1 1 calc R U . . .
C11 C 1.0465(6) 0.2630(3) 0.7807(2) 0.0147(7) Uani 1 1 d . U . . .
H11 H 1.010101 0.312498 0.740799 0.018 Uiso 1 1 calc R U . . .
C13 C 1.1382(6) 0.3558(3) 0.8599(2) 0.0134(7) Uani 1 1 d . U . . .
C14 C 1.3127(6) 0.3446(4) 0.9080(2) 0.0165(8) Uani 1 1 d . U . . .
H14 H 1.381054 0.282035 0.890542 0.020 Uiso 1 1 calc R U . . .
C15 C 1.3896(6) 0.4263(4) 0.9832(2) 0.0189(8) Uani 1 1 d . U . . .
H15 H 1.511471 0.416999 1.014757 0.023 Uiso 1 1 calc R U . . .
C17 C 1.1306(6) 0.5282(4) 0.9658(2) 0.0167(8) Uani 1 1 d . U . . .
C18 C 1.0417(6) 0.4521(3) 0.8881(2) 0.0143(7) Uani 1 1 d . U . . .
C19 C 0.8623(6) 0.4752(4) 0.8435(2) 0.0160(8) Uani 1 1 d . U . . .
H19 H 0.802528 0.426138 0.791603 0.019 Uiso 1 1 calc R U . . .
C20 C 0.7765(6) 0.5677(4) 0.8755(2) 0.0176(8) Uani 1 1 d . U . . .
C22 C 0.5209(7) 0.5351(4) 0.7590(2) 0.0248(9) Uani 1 1 d . U . . .
H22A H 0.632679 0.556832 0.726910 0.037 Uiso 1 1 calc R U . . .
H22B H 0.396910 0.562661 0.739886 0.037 Uiso 1 1 calc R U . . .
H22C H 0.471665 0.440480 0.755709 0.037 Uiso 1 1 calc R U . . .
C23 C 0.8601(6) 0.6398(4) 0.9535(2) 0.0201(8) Uani 1 1 d . U . . .
H23 H 0.795217 0.701233 0.975728 0.024 Uiso 1 1 calc R U . . .
C24 C 1.0342(6) 0.6212(4) 0.9967(2) 0.0198(8) Uani 1 1 d . U . . .
H24 H 1.091408 0.671737 1.048449 0.024 Uiso 1 1 calc R U . . .
O36 O 1.0027(4) 0.4631(3) 0.24474(16) 0.0179(6) Uani 1 1 d . U . . .
H36 H 1.051(10) 0.446(6) 0.286(4) 0.059(18) Uiso 1 1 d . . . . .
O45 O -0.0262(4) 0.0640(3) 0.15942(17) 0.0248(6) Uani 1 1 d . U . . .
N25 N 0.6347(5) 0.5727(3) 0.29514(18) 0.0164(7) Uani 1 1 d . U . . .
H25 H 0.554(7) 0.503(5) 0.318(3) 0.027(12) Uiso 1 1 d . . . . .
N40 N 0.6282(5) 0.1605(3) -0.01409(19) 0.0205(7) Uani 1 1 d . U . . .
C26 C 0.8466(6) 0.6543(4) 0.3491(2) 0.0223(9) Uani 1 1 d . U . . .
H26A H 0.933887 0.597669 0.362613 0.027 Uiso 1 1 calc R U . . .
H26B H 0.816771 0.698806 0.398119 0.027 Uiso 1 1 calc R U . . .
C27 C 0.9734(6) 0.7561(4) 0.3074(2) 0.0230(9) Uani 1 1 d . U . . .
H27A H 1.016754 0.844442 0.341548 0.028 Uiso 1 1 calc R U . . .
H27B H 1.107418 0.736922 0.296457 0.028 Uiso 1 1 calc R U . . .
C28 C 0.8294(6) 0.7521(4) 0.2308(2) 0.0181(8) Uani 1 1 d . U . . .
H28 H 0.907213 0.822518 0.205276 0.022 Uiso 1 1 calc R U . . .
C29 C 0.7791(6) 0.6189(4) 0.1764(2) 0.0175(8) Uani 1 1 d . U . . .
H29A H 0.916520 0.605730 0.164456 0.021 Uiso 1 1 calc R U . . .
H29B H 0.686008 0.615462 0.126554 0.021 Uiso 1 1 calc R U . . .
C30 C 0.6612(6) 0.5098(4) 0.2154(2) 0.0152(8) Uani 1 1 d . U . . .
H30 H 0.511953 0.465647 0.183076 0.018 Uiso 1 1 calc R U . . .
C31 C 0.4949(6) 0.6589(4) 0.2836(2) 0.0202(8) Uani 1 1 d . U . . .
H31A H 0.458970 0.691965 0.334280 0.024 Uiso 1 1 calc R U . . .
H31B H 0.356744 0.607574 0.247038 0.024 Uiso 1 1 calc R U . . .
C32 C 0.6175(6) 0.7751(4) 0.2502(2) 0.0193(8) Uani 1 1 d . U . . .
H32 H 0.658034 0.856458 0.291870 0.023 Uiso 1 1 calc R U . . .
C33 C 0.4752(7) 0.7914(4) 0.1814(3) 0.0249(9) Uani 1 1 d . U . . .
H33 H 0.432410 0.724111 0.135408 0.030 Uiso 1 1 calc R U . . .
C34 C 0.4058(8) 0.8922(5) 0.1805(3) 0.0396(12) Uani 1 1 d . U . . .
H34A H 0.445582 0.961141 0.225591 0.048 Uiso 1 1 calc R U . . .
H34B H 0.315624 0.896436 0.134839 0.048 Uiso 1 1 calc R U . . .
C35 C 0.7736(6) 0.4040(4) 0.2206(2) 0.0154(8) Uani 1 1 d . U . . .
H35 H 0.715673 0.352200 0.259304 0.018 Uiso 1 1 calc R U . . .
C37 C 0.7205(6) 0.3138(3) 0.1400(2) 0.0149(7) Uani 1 1 d . U . . .
C38 C 0.8733(6) 0.3265(4) 0.0924(2) 0.0172(8) Uani 1 1 d . U . . .
H38 H 1.014509 0.388488 0.110821 0.021 Uiso 1 1 calc R U . . .
C39 C 0.8208(6) 0.2481(4) 0.0169(2) 0.0191(8) Uani 1 1 d . U . . .
H39 H 0.930835 0.258585 -0.014162 0.023 Uiso 1 1 calc R U . . .
C41 C 0.4744(6) 0.1462(4) 0.0328(2) 0.0179(8) Uani 1 1 d . U . . .
C42 C 0.5121(6) 0.2191(3) 0.1107(2) 0.0159(8) Uani 1 1 d . U . . .
C43 C 0.3423(6) 0.1941(4) 0.1552(2) 0.0163(8) Uani 1 1 d . U . . .
H43 H 0.365539 0.241576 0.207502 0.020 Uiso 1 1 calc R U . . .
C44 C 0.1442(6) 0.1006(4) 0.1219(2) 0.0202(8) Uani 1 1 d . U . . .
C46 C 0.0046(7) 0.1259(4) 0.2396(3) 0.0274(9) Uani 1 1 d . U . . .
H46A H 0.122500 0.105614 0.270105 0.041 Uiso 1 1 calc R U . . .
H46B H -0.130463 0.093917 0.259278 0.041 Uiso 1 1 calc R U . . .
H46C H 0.042782 0.220717 0.244441 0.041 Uiso 1 1 calc R U . . .
C47 C 0.1047(6) 0.0319(4) 0.0433(2) 0.0196(8) Uani 1 1 d . U . . .
H47 H -0.034571 -0.029493 0.020360 0.024 Uiso 1 1 calc R U . . .
C48 C 0.2658(6) 0.0536(4) 0.0004(2) 0.0202(8) Uani 1 1 d . U . . .
H48 H 0.238297 0.005931 -0.052030 0.024 Uiso 1 1 calc R U . . .
O61 O 0.5243(7) 0.7327(4) 0.4831(2) 0.0556(10) Uani 1 1 d . U . . .
O62 O 0.3468(7) 0.8811(5) 0.4771(2) 0.0629(11) Uani 1 1 d . U . . .
H62 H 0.447620 0.914417 0.454340 0.094 Uiso 1 1 calc R U . . .
O63 O -0.1487(12) 0.5998(4) 0.6155(3) 0.0900(17) Uani 1 1 d . U . . .
O64 O -0.0038(6) 0.4401(5) 0.6073(2) 0.0583(11) Uani 1 1 d D U . . .
H64 H -0.139(7) 0.394(6) 0.621(4) 0.08(2) Uiso 1 1 d D . . . .
C57 C 0.3712(9) 0.7763(7) 0.4959(3) 0.0548(16) Uani 1 1 d . U . . .
C60 C -0.0048(12) 0.5487(8) 0.5989(4) 0.0659(19) Uani 1 1 d . U . . .
C58 C 0.1908(11) 0.7223(8) 0.5354(4) 0.039(2) Uani 0.765(17) 1 d . U P A 1
H58 H 0.067(8) 0.758(5) 0.546(3) 0.030(12) Uiso 1 1 d . . . . .
C59 C 0.1879(13) 0.6171(8) 0.5622(4) 0.039(2) Uani 0.765(17) 1 d . U P A 1
H59 H 0.332(9) 0.593(5) 0.560(3) 0.043(15) Uiso 1 1 d . . . . .
C58A C 0.060(3) 0.6720(17) 0.5616(10) 0.019(6) Uiso 0.235(17) 1 d . . P A 2
C59A C 0.251(4) 0.659(3) 0.5379(14) 0.028(6) Uiso 0.235(17) 1 d . . P A 2
O50 O 0.6444(4) 0.2959(3) 0.63990(15) 0.0230(6) Uani 1 1 d . U . . .
O51 O 0.2837(5) 0.2143(3) 0.61349(16) 0.0304(7) Uani 1 1 d . U . . .
O55 O 0.4428(4) 0.3860(3) 0.37155(16) 0.0237(6) Uani 1 1 d . U . . .
O56 O 0.1097(5) 0.3997(3) 0.37965(17) 0.0285(7) Uani 1 1 d . U . . .
C49 C 0.4603(7) 0.2746(4) 0.5973(2) 0.0210(8) Uani 1 1 d . U . . .
C52 C 0.4598(6) 0.3220(4) 0.5222(2) 0.0219(9) Uani 1 1 d . U . . .
H52 H 0.594679 0.353473 0.505683 0.026 Uiso 1 1 calc R U . . .
C53 C 0.2791(6) 0.3219(4) 0.4780(2) 0.0217(9) Uani 1 1 d . U . . .
H53 H 0.143831 0.288061 0.493798 0.026 Uiso 1 1 calc R U . . .
C54 C 0.2790(6) 0.3729(4) 0.4040(2) 0.0207(8) Uani 1 1 d . U . . .
O90 O 0.0271(7) 0.9982(5) 0.5028(3) 0.0533(10) Uani 1 1 d . U . . .
H90A H 0.123(10) 0.954(6) 0.482(4) 0.055(18) Uiso 1 1 d . . . . .
H90B H 0.122(15) 1.091(10) 0.534(6) 0.12(3) Uiso 1 1 d . . . . .
H91A H 0.814(5) 0.004(5) 0.446(3) 0.043(14) Uiso 1 1 d D . . . .
O91 O 0.6538(6) -0.0027(4) 0.4200(2) 0.0470(9) Uani 1 1 d D U . . .
H91B H 0.662(11) 0.086(8) 0.405(4) 0.08(2) Uiso 1 1 d . . . . .
O92 O 0.7005(6) 0.2241(4) 0.3737(2) 0.0381(8) Uani 1 1 d . U . . .
H92A H 0.604(13) 0.276(8) 0.376(5) 0.09(2) Uiso 1 1 d . . . . .
H92B H 0.826(13) 0.282(8) 0.378(4) 0.07(2) Uiso 1 1 d . . . . .

loop_
_atom_site_aniso_label
_atom_site_aniso_U_11
_atom_site_aniso_U_22
_atom_site_aniso_U_33
_atom_site_aniso_U_23
_atom_site_aniso_U_13
_atom_site_aniso_U_12
O12 0.0179(14) 0.0201(14) 0.0142(14) 0.0044(12) 0.0062(11) 0.0098(11)
O21 0.0225(14) 0.0180(13) 0.0263(15) 0.0017(12) 0.0001(12) 0.0102(12)
N1 0.0144(15) 0.0174(16) 0.0155(16) 0.0049(13) 0.0002(12) 0.0060(13)
N16 0.0212(17) 0.0186(16) 0.0172(17) 0.0038(13) 0.0037(13) 0.0042(14)
C2 0.0180(19) 0.024(2) 0.0135(18) 0.0000(16) 0.0031(15) 0.0045(16)
C3 0.020(2) 0.023(2) 0.024(2) 0.0029(17) 0.0071(16) 0.0084(17)
C4 0.0188(19) 0.0144(18) 0.0210(19) 0.0056(15) 0.0035(15) 0.0072(15)
C5 0.0092(17) 0.0169(18) 0.025(2) 0.0055(16) 0.0048(15) 0.0024(14)
C6 0.0186(18) 0.0125(18) 0.0186(19) 0.0008(15) 0.0026(15) 0.0024(15)
C7 0.023(2) 0.022(2) 0.024(2) 0.0061(17) 0.0062(17) 0.0057(17)
C8 0.028(2) 0.028(2) 0.040(3) 0.012(2) 0.018(2) 0.0079(19)
C9 0.0165(18) 0.0195(19) 0.0172(19) 0.0065(15) 0.0029(15) 0.0048(15)
C10 0.0130(17) 0.0169(18) 0.0113(17) 0.0029(14) 0.0028(14) 0.0029(15)
C11 0.0147(17) 0.0143(17) 0.0148(18) 0.0028(15) 0.0041(15) 0.0036(15)
C13 0.0112(17) 0.0149(17) 0.0130(18) 0.0046(14) 0.0032(14) 0.0011(14)
C14 0.0167(18) 0.0161(18) 0.0173(19) 0.0059(15) 0.0053(15) 0.0039(15)
C15 0.0177(19) 0.021(2) 0.0170(19) 0.0056(16) 0.0016(15) 0.0046(16)
C17 0.0175(18) 0.0166(18) 0.0145(19) 0.0034(15) 0.0057(15) 0.0018(15)
C18 0.0143(18) 0.0129(17) 0.0154(18) 0.0049(14) 0.0045(15) 0.0019(15)
C19 0.0165(18) 0.0143(18) 0.0144(18) 0.0028(15) 0.0031(15) 0.0006(15)
C20 0.0136(17) 0.0147(18) 0.025(2) 0.0069(16) 0.0063(15) 0.0028(15)
C22 0.021(2) 0.025(2) 0.028(2) 0.0040(17) -0.0004(17) 0.0116(18)
C23 0.023(2) 0.0136(18) 0.024(2) 0.0020(16) 0.0106(16) 0.0043(16)
C24 0.024(2) 0.0162(19) 0.018(2) 0.0023(15) 0.0060(16) 0.0033(16)
O36 0.0132(13) 0.0244(14) 0.0170(14) 0.0067(12) 0.0005(11) 0.0068(11)
O45 0.0218(14) 0.0213(15) 0.0313(16) 0.0050(12) 0.0112(12) 0.0042(12)
N25 0.0170(16) 0.0206(17) 0.0150(16) 0.0069(13) 0.0041(13) 0.0090(14)
N40 0.0237(17) 0.0204(16) 0.0183(17) 0.0053(13) 0.0033(14) 0.0081(14)
C26 0.020(2) 0.029(2) 0.0153(19) -0.0001(16) -0.0027(16) 0.0101(17)
C27 0.0172(19) 0.028(2) 0.020(2) -0.0003(17) -0.0031(16) 0.0069(17)
C28 0.0154(18) 0.0168(18) 0.021(2) 0.0047(16) 0.0011(15) 0.0040(15)
C29 0.0191(19) 0.0208(19) 0.0136(19) 0.0049(15) 0.0015(15) 0.0080(16)
C30 0.0166(18) 0.0188(19) 0.0107(17) 0.0028(15) 0.0006(14) 0.0072(15)
C31 0.0184(19) 0.023(2) 0.023(2) 0.0052(17) 0.0044(16) 0.0123(17)
C32 0.0203(19) 0.0180(19) 0.019(2) 0.0005(16) 0.0014(16) 0.0076(16)
C33 0.024(2) 0.027(2) 0.025(2) 0.0072(18) 0.0023(17) 0.0103(18)
C34 0.037(3) 0.033(3) 0.049(3) 0.012(2) -0.007(2) 0.016(2)
C35 0.0149(18) 0.0161(18) 0.0144(19) 0.0053(15) 0.0004(14) 0.0037(15)
C37 0.0175(18) 0.0154(18) 0.0159(18) 0.0082(15) 0.0029(15) 0.0091(15)
C38 0.0174(18) 0.0179(19) 0.0166(19) 0.0069(15) 0.0009(15) 0.0050(15)
C39 0.0208(19) 0.021(2) 0.020(2) 0.0084(16) 0.0066(16) 0.0088(16)
C41 0.0208(19) 0.0164(18) 0.0188(19) 0.0068(15) 0.0011(15) 0.0091(15)
C42 0.0178(18) 0.0137(18) 0.0174(19) 0.0078(15) 0.0000(15) 0.0057(15)
C43 0.0189(18) 0.0137(18) 0.0188(19) 0.0054(15) 0.0031(15) 0.0083(15)
C44 0.0188(19) 0.0174(19) 0.027(2) 0.0095(17) 0.0056(17) 0.0073(16)
C46 0.025(2) 0.024(2) 0.031(2) 0.0021(18) 0.0126(19) 0.0038(18)
C47 0.0164(18) 0.0143(18) 0.026(2) 0.0016(16) -0.0021(16) 0.0055(15)
C48 0.023(2) 0.019(2) 0.018(2) 0.0011(16) -0.0020(16) 0.0089(16)
O61 0.058(3) 0.050(2) 0.052(2) 0.0089(19) 0.019(2) 0.005(2)
O62 0.048(2) 0.087(3) 0.051(3) 0.006(2) 0.0007(19) 0.026(2)
O63 0.167(5) 0.032(2) 0.069(3) 0.017(2) 0.034(3) 0.020(3)
O64 0.045(2) 0.065(3) 0.055(3) 0.020(2) 0.012(2) -0.002(2)
C57 0.035(3) 0.077(4) 0.024(3) -0.012(3) 0.003(2) -0.013(3)
C60 0.074(5) 0.065(4) 0.036(3) -0.014(3) 0.015(3) -0.001(4)
C58 0.036(4) 0.048(4) 0.026(3) -0.002(3) -0.004(3) 0.014(3)
C59 0.039(4) 0.034(4) 0.035(4) -0.001(3) 0.001(3) 0.007(3)
O50 0.0258(15) 0.0283(16) 0.0177(14) 0.0081(12) -0.0003(12) 0.0127(12)
O51 0.0265(16) 0.0465(19) 0.0189(15) 0.0153(14) 0.0067(13) 0.0067(14)
O55 0.0239(15) 0.0332(16) 0.0219(15) 0.0147(13) 0.0103(12) 0.0136(13)
O56 0.0283(16) 0.0459(18) 0.0206(15) 0.0131(13) 0.0049(12) 0.0226(14)
C49 0.026(2) 0.026(2) 0.015(2) 0.0048(16) 0.0049(17) 0.0142(18)
C52 0.021(2) 0.030(2) 0.018(2) 0.0090(17) 0.0049(16) 0.0098(17)
C53 0.021(2) 0.028(2) 0.018(2) 0.0089(17) 0.0048(16) 0.0084(17)
C54 0.022(2) 0.024(2) 0.018(2) 0.0060(16) 0.0023(16) 0.0105(17)
O90 0.043(2) 0.052(2) 0.060(3) 0.002(2) 0.007(2) 0.013(2)
O91 0.050(2) 0.044(2) 0.044(2) 0.0051(18) 0.0011(18) 0.0145(18)
O92 0.037(2) 0.052(2) 0.041(2) 0.0217(18) 0.0170(16) 0.0265(19)

loop_
_atom_type_symbol
_atom_type_description
_atom_type_scat_dispersion_real
_atom_type_scat_dispersion_imag
_atom_type_scat_source
C C 0.0033 0.0016 'International Tables Vol C Tables 4.2.6.8 and 6.1.1.4'
H H 0.0000 0.0000 'International Tables Vol C Tables 4.2.6.8 and 6.1.1.4'
N N 0.0061 0.0033 'International Tables Vol C Tables 4.2.6.8 and 6.1.1.4'
O O 0.0106 0.0060 'International Tables Vol C Tables 4.2.6.8 and 6.1.1.4'

loop_
_geom_angle_atom_site_label_1
_geom_angle_atom_site_label_2
_geom_angle_atom_site_label_3
_geom_angle
_geom_angle_site_symmetry_1
_geom_angle_site_symmetry_3
_geom_angle_publ_flag
C11 O12 H12 109(4) . . ?
C20 O21 C22 116.7(3) . . ?
C2 N1 H1 112(3) . . ?
C2 N1 C5 109.4(3) . . ?
C2 N1 C10 113.2(3) . . ?
C5 N1 H1 108(3) . . ?
C5 N1 C10 108.5(3) . . ?
C10 N1 H1 106(3) . . ?
C15 N16 C17 117.0(3) . . ?
N1 C2 H2A 109.8 . . ?
N1 C2 H2B 109.8 . . ?
N1 C2 C3 109.3(3) . . ?
H2A C2 H2B 108.3 . . ?
C3 C2 H2A 109.8 . . ?
C3 C2 H2B 109.8 . . ?
C2 C3 H3A 109.8 . . ?
C2 C3 H3B 109.8 . . ?
C2 C3 C4 109.2(3) . . ?
H3A C3 H3B 108.3 . . ?
C4 C3 H3A 109.8 . . ?
C4 C3 H3B 109.8 . . ?
C3 C4 H4 109.8 . . ?
C3 C4 C6 108.2(3) . . ?
C3 C4 C9 108.5(3) . . ?
C6 C4 H4 109.8 . . ?
C6 C4 C9 110.7(3) . . ?
C9 C4 H4 109.8 . . ?
N1 C5 H5A 109.7 . . ?
N1 C5 H5B 109.7 . . ?
N1 C5 C6 110.0(3) . . ?
H5A C5 H5B 108.2 . . ?
C6 C5 H5A 109.7 . . ?
C6 C5 H5B 109.7 . . ?
C4 C6 C5 107.9(3) . . ?
C4 C6 H6 108.3 . . ?
C5 C6 H6 108.3 . . ?
C7 C6 C4 113.8(3) . . ?
C7 C6 C5 110.2(3) . . ?
C7 C6 H6 108.3 . . ?
C6 C7 H7 117.5 . . ?
C8 C7 C6 125.0(4) . . ?
C8 C7 H7 117.5 . . ?
C7 C8 H8A 120.0 . . ?
C7 C8 H8B 120.0 . . ?
H8A C8 H8B 120.0 . . ?
C4 C9 H9A 109.7 . . ?
C4 C9 H9B 109.7 . . ?
H9A C9 H9B 108.2 . . ?
C10 C9 C4 109.9(3) . . ?
C10 C9 H9A 109.7 . . ?
C10 C9 H9B 109.7 . . ?
N1 C10 C9 108.1(3) . . ?
N1 C10 H10 107.6 . . ?
N1 C10 C11 111.1(3) . . ?
C9 C10 H10 107.6 . . ?
C9 C10 C11 114.6(3) . . ?
C11 C10 H10 107.6 . . ?
O12 C11 C10 110.5(3) . . ?
O12 C11 H11 109.6 . . ?
O12 C11 C13 109.6(3) . . ?
C10 C11 H11 109.6 . . ?
C13 C11 C10 107.9(3) . . ?
C13 C11 H11 109.6 . . ?
C14 C13 C11 120.0(3) . . ?
C14 C13 C18 118.3(3) . . ?
C18 C13 C11 121.6(3) . . ?
C13 C14 H14 120.1 . . ?
C13 C14 C15 119.7(3) . . ?
C15 C14 H14 120.1 . . ?
N16 C15 C14 124.4(3) . . ?
N16 C15 H15 117.8 . . ?
C14 C15 H15 117.8 . . ?
N16 C17 C18 123.3(3) . . ?
N16 C17 C24 117.8(3) . . ?
C24 C17 C18 118.8(3) . . ?
C13 C18 C17 117.2(3) . . ?
C13 C18 C19 123.9(3) . . ?
C17 C18 C19 118.9(3) . . ?
C18 C19 H19 119.9 . . ?
C20 C19 C18 120.2(3) . . ?
C20 C19 H19 119.9 . . ?
O21 C20 C19 125.9(3) . . ?
O21 C20 C23 113.4(3) . . ?
C19 C20 C23 120.8(3) . . ?
O21 C22 H22A 109.5 . . ?
O21 C22 H22B 109.5 . . ?
O21 C22 H22C 109.5 . . ?
H22A C22 H22B 109.5 . . ?
H22A C22 H22C 109.5 . . ?
H22B C22 H22C 109.5 . . ?
C20 C23 H23 119.9 . . ?
C24 C23 C20 120.1(4) . . ?
C24 C23 H23 119.9 . . ?
C17 C24 H24 119.4 . . ?
C23 C24 C17 121.2(4) . . ?
C23 C24 H24 119.4 . . ?
C35 O36 H36 113(5) . . ?
C44 O45 C46 117.2(3) . . ?
C26 N25 H25 111(3) . . ?
C26 N25 C30 114.2(3) . . ?
C30 N25 H25 108(3) . . ?
C31 N25 H25 107(3) . . ?
C31 N25 C26 108.5(3) . . ?
C31 N25 C30 108.2(3) . . ?
C39 N40 C41 116.4(3) . . ?
N25 C26 H26A 109.9 . . ?
N25 C26 H26B 109.9 . . ?
N25 C26 C27 108.7(3) . . ?
H26A C26 H26B 108.3 . . ?
C27 C26 H26A 109.9 . . ?
C27 C26 H26B 109.9 . . ?
C26 C27 H27A 109.8 . . ?
C26 C27 H27B 109.8 . . ?
H27A C27 H27B 108.3 . . ?
C28 C27 C26 109.3(3) . . ?
C28 C27 H27A 109.8 . . ?
C28 C27 H27B 109.8 . . ?
C27 C28 H28 109.7 . . ?
C27 C28 C32 108.1(3) . . ?
C29 C28 C27 109.1(3) . . ?
C29 C28 H28 109.7 . . ?
C29 C28 C32 110.6(3) . . ?
C32 C28 H28 109.7 . . ?
C28 C29 H29A 109.6 . . ?
C28 C29 H29B 109.6 . . ?
C28 C29 C30 110.1(3) . . ?
H29A C29 H29B 108.2 . . ?
C30 C29 H29A 109.6 . . ?
C30 C29 H29B 109.6 . . ?
N25 C30 C29 108.2(3) . . ?
N25 C30 H30 107.5 . . ?
N25 C30 C35 111.8(3) . . ?
C29 C30 H30 107.5 . . ?
C29 C30 C35 114.0(3) . . ?
C35 C30 H30 107.5 . . ?
N25 C31 H31A 109.7 . . ?
N25 C31 H31B 109.7 . . ?
N25 C31 C32 109.9(3) . . ?
H31A C31 H31B 108.2 . . ?
C32 C31 H31A 109.7 . . ?
C32 C31 H31B 109.7 . . ?
C28 C32 C31 107.8(3) . . ?
C28 C32 H32 108.2 . . ?
C31 C32 H32 108.2 . . ?
C33 C32 C28 113.3(3) . . ?
C33 C32 C31 110.9(3) . . ?
C33 C32 H32 108.2 . . ?
C32 C33 H33 117.9 . . ?
C34 C33 C32 124.3(4) . . ?
C34 C33 H33 117.9 . . ?
C33 C34 H34A 120.0 . . ?
C33 C34 H34B 120.0 . . ?
H34A C34 H34B 120.0 . . ?
O36 C35 C30 110.2(3) . . ?
O36 C35 H35 109.4 . . ?
O36 C35 C37 110.5(3) . . ?
C30 C35 H35 109.4 . . ?
C37 C35 C30 108.1(3) . . ?
C37 C35 H35 109.4 . . ?
C38 C37 C35 120.0(3) . . ?
C38 C37 C42 118.3(3) . . ?
C42 C37 C35 121.7(3) . . ?
C37 C38 H38 120.0 . . ?
C37 C38 C39 120.0(3) . . ?
C39 C38 H38 120.0 . . ?
N40 C39 C38 124.3(4) . . ?
N40 C39 H39 117.8 . . ?
C38 C39 H39 117.8 . . ?
N40 C41 C42 123.8(3) . . ?
N40 C41 C48 117.3(3) . . ?
C48 C41 C42 118.9(4) . . ?
C37 C42 C41 117.2(3) . . ?
C37 C42 C43 123.6(3) . . ?
C41 C42 C43 119.3(3) . . ?
C42 C43 H43 120.2 . . ?
C44 C43 C42 119.7(4) . . ?
C44 C43 H43 120.2 . . ?
O45 C44 C43 125.1(4) . . ?
O45 C44 C47 114.1(3) . . ?
C43 C44 C47 120.8(4) . . ?
O45 C46 H46A 109.5 . . ?
O45 C46 H46B 109.5 . . ?
O45 C46 H46C 109.5 . . ?
H46A C46 H46B 109.5 . . ?
H46A C46 H46C 109.5 . . ?
H46B C46 H46C 109.5 . . ?
C44 C47 H47 119.9 . . ?
C48 C47 C44 120.1(4) . . ?
C48 C47 H47 119.9 . . ?
C41 C48 H48 119.4 . . ?
C47 C48 C41 121.1(4) . . ?
C47 C48 H48 119.4 . . ?
C57 O62 H62 109.5 . . ?
C60 O63 C58A 57.6(7) . . ?
C60 O64 H64 110(4) . . ?
O61 C57 O62 125.0(5) . . ?
O61 C57 C58 127.9(7) . . ?
O61 C57 C59A 95.1(11) . . ?
O62 C57 C58 107.1(6) . . ?
O62 C57 C59A 139.9(11) . . ?
O63 C60 C59 122.7(7) . . ?
O63 C60 C58A 79.5(9) . . ?
O64 C60 O63 125.0(7) . . ?
O64 C60 C59 112.3(7) . . ?
O64 C60 C58A 153.9(9) . . ?
C57 C58 H58 128(3) . . ?
C59 C58 C57 117.5(8) . . ?
C59 C58 H58 114(3) . . ?
C60 C59 H59 126(3) . . ?
C58 C59 C60 120.6(7) . . ?
C58 C59 H59 113(3) . . ?
O63 C58A H58 120(3) . . ?
C60 C58A O63 42.9(5) . . ?
C60 C58A H58 163(3) . . ?
C59A C58A O63 141.6(17) . . ?
C59A C58A C60 99.0(16) . . ?
C59A C58A H58 98(4) . . ?
C57 C59A H59 123(4) . . ?
C58A C59A C57 113(2) . . ?
C58A C59A H59 121(4) . . ?
O50 C49 C52 117.0(4) . . ?
O51 C49 O50 123.8(4) . . ?
O51 C49 C52 119.2(3) . . ?
C49 C52 H52 118.6 . . ?
C53 C52 C49 122.8(4) . . ?
C53 C52 H52 118.6 . . ?
C52 C53 H53 118.6 . . ?
C52 C53 C54 122.8(4) . . ?
C54 C53 H53 118.6 . . ?
O55 C54 O56 125.4(4) . . ?
O55 C54 C53 119.1(3) . . ?
O56 C54 C53 115.6(4) . . ?
H90A O90 H90B 108(6) . . ?
H91A O91 H91B 107(5) . . ?
H92A O92 H92B 102(6) . . ?

loop_
_geom_bond_atom_site_label_1
_geom_bond_atom_site_label_2
_geom_bond_distance
_geom_bond_site_symmetry_2
_geom_bond_publ_flag
O12 H12 0.73(5) . ?
O12 C11 1.418(4) . ?
O21 C20 1.361(5) . ?
O21 C22 1.431(5) . ?
N1 H1 0.93(5) . ?
N1 C2 1.498(5) . ?
N1 C5 1.503(5) . ?
N1 C10 1.517(5) . ?
N16 C15 1.318(5) . ?
N16 C17 1.368(5) . ?
C2 H2A 0.9900 . ?
C2 H2B 0.9900 . ?
C2 C3 1.531(6) . ?
C3 H3A 0.9900 . ?
C3 H3B 0.9900 . ?
C3 C4 1.534(5) . ?
C4 H4 1.0000 . ?
C4 C6 1.537(5) . ?
C4 C9 1.542(5) . ?
C5 H5A 0.9900 . ?
C5 H5B 0.9900 . ?
C5 C6 1.543(5) . ?
C6 H6 1.0000 . ?
C6 C7 1.504(6) . ?
C7 H7 0.9500 . ?
C7 C8 1.315(6) . ?
C8 H8A 0.9500 . ?
C8 H8B 0.9500 . ?
C9 H9A 0.9900 . ?
C9 H9B 0.9900 . ?
C9 C10 1.540(5) . ?
C10 H10 1.0000 . ?
C10 C11 1.548(5) . ?
C11 H11 1.0000 . ?
C11 C13 1.518(5) . ?
C13 C14 1.375(5) . ?
C13 C18 1.428(5) . ?
C14 H14 0.9500 . ?
C14 C15 1.409(5) . ?
C15 H15 0.9500 . ?
C17 C18 1.430(5) . ?
C17 C24 1.414(6) . ?
C18 C19 1.430(5) . ?
C19 H19 0.9500 . ?
C19 C20 1.368(5) . ?
C20 C23 1.416(6) . ?
C22 H22A 0.9800 . ?
C22 H22B 0.9800 . ?
C22 H22C 0.9800 . ?
C23 H23 0.9500 . ?
C23 C24 1.368(6) . ?
C24 H24 0.9500 . ?
O36 H36 0.83(7) . ?
O36 C35 1.420(4) . ?
O45 C44 1.362(5) . ?
O45 C46 1.423(5) . ?
N25 H25 0.98(5) . ?
N25 C26 1.509(5) . ?
N25 C30 1.513(5) . ?
N25 C31 1.507(5) . ?
N40 C39 1.323(5) . ?
N40 C41 1.371(5) . ?
C26 H26A 0.9900 . ?
C26 H26B 0.9900 . ?
C26 C27 1.536(6) . ?
C27 H27A 0.9900 . ?
C27 H27B 0.9900 . ?
C27 C28 1.530(5) . ?
C28 H28 1.0000 . ?
C28 C29 1.526(5) . ?
C28 C32 1.544(5) . ?
C29 H29A 0.9900 . ?
C29 H29B 0.9900 . ?
C29 C30 1.539(5) . ?
C30 H30 1.0000 . ?
C30 C35 1.546(5) . ?
C31 H31A 0.9900 . ?
C31 H31B 0.9900 . ?
C31 C32 1.544(6) . ?
C32 H32 1.0000 . ?
C32 C33 1.495(5) . ?
C33 H33 0.9500 . ?
C33 C34 1.307(6) . ?
C34 H34A 0.9500 . ?
C34 H34B 0.9500 . ?
C35 H35 1.0000 . ?
C35 C37 1.524(5) . ?
C37 C38 1.375(5) . ?
C37 C42 1.420(5) . ?
C38 H38 0.9500 . ?
C38 C39 1.400(6) . ?
C39 H39 0.9500 . ?
C41 C42 1.422(5) . ?
C41 C48 1.419(5) . ?
C42 C43 1.427(5) . ?
C43 H43 0.9500 . ?
C43 C44 1.379(5) . ?
C44 C47 1.416(6) . ?
C46 H46A 0.9800 . ?
C46 H46B 0.9800 . ?
C46 H46C 0.9800 . ?
C47 H47 0.9500 . ?
C47 C48 1.361(6) . ?
C48 H48 0.9500 . ?
O61 C57 1.253(8) . ?
O62 H62 0.8400 . ?
O62 C57 1.289(8) . ?
O63 C60 1.263(9) . ?
O63 C58A 1.827(19) . ?
O64 H64 0.97(3) . ?
O64 C60 1.222(9) . ?
C57 C58 1.472(9) . ?
C57 C59A 1.64(3) . ?
C60 C59 1.544(12) . ?
C60 C58A 1.569(19) . ?
C58 H58 1.02(5) . ?
C58 C59 1.310(12) . ?
C59 H59 1.05(6) . ?
C58A H58 1.01(5) . ?
C58A C59A 1.40(3) . ?
C59A H59 1.10(6) . ?
O50 C49 1.267(5) . ?
O51 C49 1.246(5) . ?
O55 C54 1.259(5) . ?
O56 C54 1.262(5) . ?
C49 C52 1.499(5) . ?
C52 H52 0.9500 . ?
C52 C53 1.325(5) . ?
C53 H53 0.9500 . ?
C53 C54 1.501(5) . ?
O90 H90A 0.96(7) . ?
O90 H90B 1.03(10) . ?
O91 H91A 1.06(3) . ?
O91 H91B 1.03(8) . ?
O92 H92A 0.97(9) . ?
O92 H92B 0.86(8) . ?

loop_
_geom_torsion_atom_site_label_1
_geom_torsion_atom_site_label_2
_geom_torsion_atom_site_label_3
_geom_torsion_atom_site_label_4
_geom_torsion
_geom_torsion_site_symmetry_1
_geom_torsion_site_symmetry_2
_geom_torsion_site_symmetry_3
_geom_torsion_site_symmetry_4
_geom_torsion_publ_flag
O12 C11 C13 C14 -18.6(5) . . . . ?
O12 C11 C13 C18 164.2(3) . . . . ?
O21 C20 C23 C24 -177.0(3) . . . . ?
N1 C2 C3 C4 7.1(4) . . . . ?
N1 C5 C6 C4 7.9(4) . . . . ?
N1 C5 C6 C7 132.7(3) . . . . ?
N1 C10 C11 O12 -84.2(4) . . . . ?
N1 C10 C11 C13 156.1(3) . . . . ?
N16 C17 C18 C13 1.4(5) . . . . ?
N16 C17 C18 C19 -179.1(3) . . . . ?
N16 C17 C24 C23 -179.8(4) . . . . ?
C2 N1 C5 C6 56.4(4) . . . . ?
C2 N1 C10 C9 -60.5(4) . . . . ?
C2 N1 C10 C11 66.0(4) . . . . ?
C2 C3 C4 C6 56.5(4) . . . . ?
C2 C3 C4 C9 -63.6(4) . . . . ?
C3 C4 C6 C5 -64.7(4) . . . . ?
C3 C4 C6 C7 172.7(3) . . . . ?
C3 C4 C9 C10 58.6(4) . . . . ?
C4 C6 C7 C8 -132.7(4) . . . . ?
C4 C9 C10 N1 1.3(4) . . . . ?
C4 C9 C10 C11 -123.2(3) . . . . ?
C5 N1 C2 C3 -65.2(4) . . . . ?
C5 N1 C10 C9 61.2(4) . . . . ?
C5 N1 C10 C11 -172.4(3) . . . . ?
C5 C6 C7 C8 106.0(5) . . . . ?
C6 C4 C9 C10 -59.9(4) . . . . ?
C9 C4 C6 C5 54.0(4) . . . . ?
C9 C4 C6 C7 -68.6(4) . . . . ?
C9 C10 C11 O12 38.6(4) . . . . ?
C9 C10 C11 C13 -81.1(4) . . . . ?
C10 N1 C2 C3 55.9(4) . . . . ?
C10 N1 C5 C6 -67.5(4) . . . . ?
C10 C11 C13 C14 101.7(4) . . . . ?
C10 C11 C13 C18 -75.5(4) . . . . ?
C11 C13 C14 C15 -176.6(3) . . . . ?
C11 C13 C18 C17 175.5(3) . . . . ?
C11 C13 C18 C19 -3.9(5) . . . . ?
C13 C14 C15 N16 0.8(6) . . . . ?
C13 C18 C19 C20 178.7(4) . . . . ?
C14 C13 C18 C17 -1.6(5) . . . . ?
C14 C13 C18 C19 178.9(3) . . . . ?
C15 N16 C17 C18 -0.1(5) . . . . ?
C15 N16 C17 C24 179.1(3) . . . . ?
C17 N16 C15 C14 -1.1(6) . . . . ?
C17 C18 C19 C20 -0.8(5) . . . . ?
C18 C13 C14 C15 0.7(5) . . . . ?
C18 C17 C24 C23 -0.6(5) . . . . ?
C18 C19 C20 O21 178.1(3) . . . . ?
C18 C19 C20 C23 -1.4(5) . . . . ?
C19 C20 C23 C24 2.6(6) . . . . ?
C20 C23 C24 C17 -1.6(6) . . . . ?
C22 O21 C20 C19 -1.1(5) . . . . ?
C22 O21 C20 C23 178.4(3) . . . . ?
C24 C17 C18 C13 -177.8(3) . . . . ?
C24 C17 C18 C19 1.8(5) . . . . ?
O36 C35 C37 C38 -18.5(4) . . . . ?
O36 C35 C37 C42 164.2(3) . . . . ?
O45 C44 C47 C48 -176.2(3) . . . . ?
N25 C26 C27 C28 7.6(4) . . . . ?
N25 C30 C35 O36 -79.7(4) . . . . ?
N25 C30 C35 C37 159.5(3) . . . . ?
N25 C31 C32 C28 6.9(4) . . . . ?
N25 C31 C32 C33 131.5(3) . . . . ?
N40 C41 C42 C37 1.5(5) . . . . ?
N40 C41 C42 C43 -178.4(3) . . . . ?
N40 C41 C48 C47 179.1(3) . . . . ?
C26 N25 C30 C29 -58.9(4) . . . . ?
C26 N25 C30 C35 67.5(4) . . . . ?
C26 N25 C31 C32 57.7(4) . . . . ?
C26 C27 C28 C29 -63.9(4) . . . . ?
C26 C27 C28 C32 56.4(4) . . . . ?
C27 C28 C29 C30 59.3(4) . . . . ?
C27 C28 C32 C31 -64.6(4) . . . . ?
C27 C28 C32 C33 172.2(3) . . . . ?
C28 C29 C30 N25 0.1(4) . . . . ?
C28 C29 C30 C35 -124.9(3) . . . . ?
C28 C32 C33 C34 -124.7(5) . . . . ?
C29 C28 C32 C31 54.7(4) . . . . ?
C29 C28 C32 C33 -68.4(4) . . . . ?
C29 C30 C35 O36 43.5(4) . . . . ?
C29 C30 C35 C37 -77.3(4) . . . . ?
C30 N25 C26 C27 54.4(4) . . . . ?
C30 N25 C31 C32 -66.8(4) . . . . ?
C30 C35 C37 C38 102.2(4) . . . . ?
C30 C35 C37 C42 -75.2(4) . . . . ?
C31 N25 C26 C27 -66.3(4) . . . . ?
C31 N25 C30 C29 62.1(4) . . . . ?
C31 N25 C30 C35 -171.5(3) . . . . ?
C31 C32 C33 C34 113.9(5) . . . . ?
C32 C28 C29 C30 -59.4(4) . . . . ?
C35 C37 C38 C39 -176.8(3) . . . . ?
C35 C37 C42 C41 175.7(3) . . . . ?
C35 C37 C42 C43 -4.4(5) . . . . ?
C37 C38 C39 N40 0.9(6) . . . . ?
C37 C42 C43 C44 179.7(3) . . . . ?
C38 C37 C42 C41 -1.7(5) . . . . ?
C38 C37 C42 C43 178.1(3) . . . . ?
C39 N40 C41 C42 -0.1(5) . . . . ?
C39 N40 C41 C48 179.4(3) . . . . ?
C41 N40 C39 C38 -1.1(5) . . . . ?
C41 C42 C43 C44 -0.5(5) . . . . ?
C42 C37 C38 C39 0.7(5) . . . . ?
C42 C41 C48 C47 -1.5(5) . . . . ?
C42 C43 C44 O45 176.8(3) . . . . ?
C42 C43 C44 C47 -2.0(5) . . . . ?
C43 C44 C47 C48 2.7(5) . . . . ?
C44 C47 C48 C41 -1.0(6) . . . . ?
C46 O45 C44 C43 -0.9(5) . . . . ?
C46 O45 C44 C47 177.9(3) . . . . ?
C48 C41 C42 C37 -178.0(3) . . . . ?
C48 C41 C42 C43 2.2(5) . . . . ?
O61 C57 C58 C59 1.3(9) . . . . ?
O61 C57 C59A C58A -179.4(14) . . . . ?
O62 C57 C58 C59 -177.6(5) . . . . ?
O62 C57 C59A C58A 0(2) . . . . ?
O63 C60 C59 C58 -10.9(10) . . . . ?
O63 C60 C58A C59A 175.0(13) . . . . ?
O63 C58A C59A C57 -173.7(14) . . . . ?
O64 C60 C59 C58 167.1(6) . . . . ?
O64 C60 C58A O63 161.5(19) . . . . ?
O64 C60 C58A C59A -23(3) . . . . ?
C57 C58 C59 C60 -175.5(5) . . . . ?
C60 O63 C58A C59A -8(2) . . . . ?
C60 C58A C59A C57 -179.2(12) . . . . ?
C58A O63 C60 O64 -170.2(10) . . . . ?
O50 C49 C52 C53 -170.6(4) . . . . ?
O51 C49 C52 C53 11.3(6) . . . . ?
C49 C52 C53 C54 178.2(4) . . . . ?
C52 C53 C54 O55 18.3(6) . . . . ?
C52 C53 C54 O56 -161.5(4) . . . . ?
